data_1561673
loop_
_publ_author_name
'Childs, Amanda B.'
'Baranets, Sviatoslav'
'Bobev, Svilen'

_publ_section_title
;
 Five new ternary indium-arsenides discovered. Synthesis and structural
 characterization of the Zintl phases Sr3In2As4, Ba3In2As4, Eu3In2As4,
 Sr5In2As6 and Eu5In2As6
;
_journal_name_full 'Journal of Solid State Chemistry'
_journal_page_first 120889
_journal_paper_doi 10.1016/j.jssc.2019.07.050
_journal_volume 278
_journal_year 2019
_chemical_formula_sum 'As4 Ba3 In2'
_chemical_formula_weight 941.34
_space_group_crystal_system monoclinic
_space_group_IT_number 15
_space_group_name_Hall '-C 2yc'
_space_group_name_H-M_alt 'C 1 2/c 1'
_atom_sites_solution_hydrogens .
_atom_sites_solution_primary dual
_cell_angle_alpha 90
_cell_angle_beta 90.246(2)
_cell_angle_gamma 90
_cell_formula_units_Z 4
_cell_length_a 14.316(2)
_cell_length_b 11.1307(16)
_cell_length_c 7.2093(10)
_cell_measurement_reflns_used 4065
_cell_measurement_temperature 200(2)
_cell_measurement_theta_max 30.40
_cell_measurement_theta_min 2.32
_cell_volume 1148.8(3)
_computing_cell_refinement 'SAINT V8.38A (Bruker, 2016)'
_computing_data_collection 'Bruker APEX-II'
_computing_data_reduction 'SAINT V8.38A (Bruker, 2016)'
_computing_molecular_graphics 'Olex2 (Dolomanov et al., 2009)'
_computing_publication_material 'Olex2 (Dolomanov et al., 2009)'
_computing_structure_refinement 'ShelXL (Sheldrick, 2015)'
_computing_structure_solution 'ShelXT (Sheldrick, 2015)'
_diffrn_ambient_temperature 200.0
_diffrn_measured_fraction_theta_full 1.000
_diffrn_measured_fraction_theta_max 0.977
_diffrn_measurement_device_type 'Bruker APEX-II CCD'
_diffrn_measurement_method '\f and \w scans'
_diffrn_radiation_type MoK\a
_diffrn_radiation_wavelength 0.71073
_diffrn_reflns_av_R_equivalents 0.0250
_diffrn_reflns_av_unetI/netI 0.0193
_diffrn_reflns_Laue_measured_fraction_full 1.000
_diffrn_reflns_Laue_measured_fraction_max 0.977
_diffrn_reflns_limit_h_max 20
_diffrn_reflns_limit_h_min -19
_diffrn_reflns_limit_k_max 15
_diffrn_reflns_limit_k_min -15
_diffrn_reflns_limit_l_max 10
_diffrn_reflns_limit_l_min -10
_diffrn_reflns_number 8713
_diffrn_reflns_point_group_measured_fraction_full 1.000
_diffrn_reflns_point_group_measured_fraction_max 0.977
_diffrn_reflns_theta_full 25.242
_diffrn_reflns_theta_max 30.502
_diffrn_reflns_theta_min 2.318
_diffrn_standards_number 0
_exptl_absorpt_coefficient_mu 25.451
_exptl_absorpt_correction_T_max 0.2538
_exptl_absorpt_correction_T_min 0.1490
_exptl_absorpt_correction_type multi-scan
_exptl_absorpt_process_details
;
SADABS-2016/2 (Bruker,2016/2) was used for absorption correction.
wR2(int) was 0.1128 before and 0.0387 after correction.
The Ratio of minimum to maximum transmission is 0.5871.
The \l/2 correction factor is Not present.
;
_exptl_crystal_colour grey
_exptl_crystal_density_diffrn 5.443
_exptl_crystal_description irregular
_exptl_crystal_F_000 1592
_exptl_crystal_size_max 0.084
_exptl_crystal_size_mid 0.083
_exptl_crystal_size_min 0.041
_refine_diff_density_max 1.017
_refine_diff_density_min -0.756
_refine_diff_density_rms 0.194
_refine_ls_extinction_coef 0.00101(3)
_refine_ls_extinction_expression Fc^*^=kFc[1+0.001xFc^2^\l^3^/sin(2\q)]^-1/4^
_refine_ls_extinction_method 'SHELXL-2018/3 (Sheldrick 2018)'
_refine_ls_goodness_of_fit_ref 1.019
_refine_ls_hydrogen_treatment undef
_refine_ls_matrix_type full
_refine_ls_number_parameters 43
_refine_ls_number_reflns 1713
_refine_ls_number_restraints 0
_refine_ls_restrained_S_all 1.019
_refine_ls_R_factor_all 0.0193
_refine_ls_R_factor_gt 0.0162
_refine_ls_shift/su_max 0.001
_refine_ls_shift/su_mean 0.000
_refine_ls_structure_factor_coef Fsqd
_refine_ls_weighting_details 'w=1/[\s^2^(Fo^2^)+(0.0150P)^2^+1.7860P] where P=(Fo^2^+2Fc^2^)/3'
_refine_ls_weighting_scheme calc
_refine_ls_wR_factor_gt 0.0324
_refine_ls_wR_factor_ref 0.0334
_reflns_Friedel_coverage 0.000
_reflns_Friedel_fraction_full .
_reflns_Friedel_fraction_max .
_reflns_number_gt 1561
_reflns_number_total 1713
_reflns_threshold_expression 'I > 2\s(I)'
_cod_data_source_file yjssc_20889_Ba3In2As4_mmc2.cif
_cod_data_source_block Ba3In2As4
_cod_original_cell_volume 1148.7(3)
_cod_database_code 1561673
_shelx_space_group_comment
;
The symmetry employed for this shelxl refinement is uniquely defined
by the following loop, which should always be used as a source of
symmetry information in preference to the above space-group names.
They are only intended as comments.
;
_shelx_estimated_absorpt_t_max 0.422
_shelx_estimated_absorpt_t_min 0.224
_olex2_refinement_description
;
;

loop_
_space_group_symop_operation_xyz
'x, y, z'
'-x, y, -z+1/2'
'x+1/2, y+1/2, z'
'-x+1/2, y+1/2, -z+1/2'
'-x, -y, -z'
'x, -y, z-1/2'
'-x+1/2, -y+1/2, -z'
'x+1/2, -y+1/2, z-1/2'

loop_
_atom_site_label
_atom_site_type_symbol
_atom_site_fract_x
_atom_site_fract_y
_atom_site_fract_z
_atom_site_U_iso_or_equiv
_atom_site_adp_type
_atom_site_occupancy
_atom_site_site_symmetry_order
_atom_site_calc_flag
_atom_site_refinement_flags_posn
_atom_site_refinement_flags_adp
_atom_site_refinement_flags_occupancy
_atom_site_disorder_assembly
_atom_site_disorder_group
Ba2 Ba 0.000000 0.40193(2) 0.250000 0.01036(7) Uani 1 2 d S T P . .
Ba1 Ba 0.37676(2) 0.37156(2) 0.04181(3) 0.01277(6) Uani 1 1 d . . . . .
In In 0.29613(2) 0.12293(2) 0.41715(3) 0.00937(6) Uani 1 1 d . . . . .
As2 As 0.34321(2) 0.08718(3) 0.06670(5) 0.00950(7) Uani 1 1 d . . . . .
As1 As 0.11400(2) 0.17352(3) 0.47136(5) 0.01040(8) Uani 1 1 d . . . . .

loop_
_atom_site_aniso_label
_atom_site_aniso_U_11
_atom_site_aniso_U_22
_atom_site_aniso_U_33
_atom_site_aniso_U_23
_atom_site_aniso_U_13
_atom_site_aniso_U_12
Ba2 0.00989(13) 0.01183(13) 0.00937(13) 0.000 0.00058(10) 0.000
Ba1 0.01121(10) 0.00954(10) 0.01755(11) 0.00014(7) -0.00101(7) 0.00011(7)
In 0.00948(11) 0.00852(10) 0.01010(11) -0.00005(8) 0.00047(8) 0.00021(8)
As1 0.00885(16) 0.00890(15) 0.01346(17) -0.00036(12) -0.00008(12) -0.00013(12)
As2 0.01049(16) 0.00831(15) 0.00971(15) -0.00075(12) 0.00136(12) -0.00011(12)

loop_
_atom_type_symbol
_atom_type_description
_atom_type_scat_dispersion_real
_atom_type_scat_dispersion_imag
_atom_type_scat_source
As As 0.0499 2.0058 'International Tables Vol C Tables 4.2.6.8 and 6.1.1.4'
Ba Ba -0.3244 2.2819 'International Tables Vol C Tables 4.2.6.8 and 6.1.1.4'
In In -0.7276 1.3100 'International Tables Vol C Tables 4.2.6.8 and 6.1.1.4'

loop_
_geom_angle_atom_site_label_1
_geom_angle_atom_site_label_2
_geom_angle_atom_site_label_3
_geom_angle
_geom_angle_site_symmetry_1
_geom_angle_site_symmetry_3
Ba1 Ba2 Ba1 84.217(12) 7 8_456
In Ba2 Ba1 89.195(11) 4 7
In Ba2 Ba1 86.485(9) 8_455 8_456
In Ba2 Ba1 87.290(10) 7_556 8_456
In Ba2 Ba1 87.290(9) 8_455 7
In Ba2 Ba1 157.682(5) 3_455 7
In Ba2 Ba1 89.195(10) 3_455 8_456
In Ba2 Ba1 157.682(5) 4 8_456
In Ba2 Ba1 86.485(9) 7_556 7
In Ba2 In 171.606(10) 8_455 7_556
In Ba2 In 114.544(10) 8_455 4
In Ba2 In 114.544(9) 7_556 3_455
In Ba2 In 71.003(10) 8_455 3_455
In Ba2 In 71.003(9) 7_556 4
In Ba2 In 104.241(14) 4 3_455
As1 Ba2 Ba1 58.762(11) . 7
As1 Ba2 Ba1 54.090(11) . 8_456
As1 Ba2 Ba1 54.090(11) 2 7
As1 Ba2 Ba1 58.762(11) 2 8_456
As1 Ba2 In 104.507(12) 2 3_455
As1 Ba2 In 127.481(11) 2 7_556
As1 Ba2 In 104.507(12) . 4
As1 Ba2 In 131.615(9) . 3_455
As1 Ba2 In 44.150(8) . 7_556
As1 Ba2 In 127.481(11) . 8_455
As1 Ba2 In 131.615(10) 2 4
As1 Ba2 In 44.150(8) 2 8_455
As1 Ba2 As1 83.715(16) 2 .
As2 Ba2 Ba1 123.258(10) 4 8_456
As2 Ba2 Ba1 50.210(9) 8_456 8_456
As2 Ba2 Ba1 123.258(10) 3_455 7
As2 Ba2 Ba1 134.107(11) 7 8_456
As2 Ba2 Ba1 111.940(11) 3_455 8_456
As2 Ba2 Ba1 134.107(11) 8_456 7
As2 Ba2 Ba1 50.210(9) 7 7
As2 Ba2 Ba1 111.940(11) 4 7
As2 Ba2 In 43.421(9) 3_455 8_455
As2 Ba2 In 134.672(11) 7 3_455
As2 Ba2 In 95.251(13) 8_456 7_556
As2 Ba2 In 85.067(14) 8_456 8_455
As2 Ba2 In 85.067(14) 7 7_556
As2 Ba2 In 144.814(11) 4 8_455
As2 Ba2 In 89.485(13) 3_455 4
As2 Ba2 In 89.485(13) 4 3_455
As2 Ba2 In 95.251(14) 7 8_455
As2 Ba2 In 144.814(11) 3_455 7_556
As2 Ba2 In 43.421(9) 4 7_556
As2 Ba2 In 41.050(10) 3_455 3_455
As2 Ba2 In 41.050(10) 4 4
As2 Ba2 In 134.672(11) 8_456 4
As2 Ba2 In 41.460(8) 7 4
As2 Ba2 In 41.460(8) 8_456 3_455
As2 Ba2 As1 165.993(9) 4 2
As2 Ba2 As1 91.716(12) 8_456 .
As2 Ba2 As1 91.507(12) 7 .
As2 Ba2 As1 91.507(12) 8_456 2
As2 Ba2 As1 91.716(12) 7 2
As2 Ba2 As1 165.993(9) 3_455 .
As2 Ba2 As1 87.444(13) 4 .
As2 Ba2 As1 87.444(13) 3_455 2
As2 Ba2 As2 77.644(12) 7 4
As2 Ba2 As2 99.617(12) 8_456 4
As2 Ba2 As2 103.160(17) 4 3_455
As2 Ba2 As2 175.672(15) 8_456 7
As2 Ba2 As2 77.644(12) 8_456 3_455
As2 Ba2 As2 99.617(12) 7 3_455
Ba2 Ba1 Ba1 80.553(11) 7 7
Ba2 Ba1 Ba1 149.788(5) 7 6_566
Ba2 Ba1 Ba1 93.581(12) 7 5_665
Ba1 Ba1 Ba1 164.685(11) 7 5_665
Ba1 Ba1 Ba1 117.981(7) 7 6_566
Ba1 Ba1 Ba1 73.616(9) 5_665 6_566
In Ba1 Ba2 151.617(8) 4 7
In Ba1 Ba2 87.705(12) . 7
In Ba1 Ba1 85.872(13) 4 7
In Ba1 Ba1 56.869(8) . 7
In Ba1 Ba1 137.506(9) . 5_665
In Ba1 Ba1 93.076(13) 4 5_665
In Ba1 Ba1 84.264(11) . 6_566
In Ba1 Ba1 58.132(8) 4 6_566
In Ba1 In 105.526(10) 4 .
As1 Ba1 Ba2 52.763(7) 8 7
As1 Ba1 Ba2 135.194(10) 4 7
As1 Ba1 Ba2 112.833(10) 7_556 7
As1 Ba1 Ba2 51.360(7) 7 7
As1 Ba1 Ba1 132.262(12) 8 7
As1 Ba1 Ba1 79.696(8) 7 7
As1 Ba1 Ba1 46.599(9) 7_556 6_566
As1 Ba1 Ba1 101.987(7) 8 6_566
As1 Ba1 Ba1 149.240(9) 7 6_566
As1 Ba1 Ba1 94.189(9) 7_556 7
As1 Ba1 Ba1 128.291(11) 4 7
As1 Ba1 Ba1 101.125(9) 7_556 5_665
As1 Ba1 Ba1 46.921(10) 8 5_665
As1 Ba1 Ba1 53.238(10) 4 6_566
As1 Ba1 Ba1 85.584(8) 7 5_665
As1 Ba1 Ba1 48.913(9) 4 5_665
As1 Ba1 In 44.164(9) 4 4
As1 Ba1 In 125.613(11) 7 .
As1 Ba1 In 41.442(8) 7_556 .
As1 Ba1 In 92.828(8) 7_556 4
As1 Ba1 In 139.995(10) 8 4
As1 Ba1 In 135.567(10) 4 .
As1 Ba1 In 106.334(9) 8 .
As1 Ba1 In 101.806(8) 7 4
As1 Ba1 As1 95.833(9) 4 8
As1 Ba1 As1 78.286(9) 8 7
As1 Ba1 As1 95.275(9) 8 7_556
As1 Ba1 As1 163.604(12) 7_556 7
As1 Ba1 As1 96.007(10) 4 7
As1 Ba1 As1 99.667(10) 4 7_556
As2 Ba1 Ba2 113.378(9) 7 7
As2 Ba1 Ba2 50.299(10) . 7
As2 Ba1 Ba1 137.624(11) . 5_665
As2 Ba1 Ba1 124.688(10) . 6_566
As2 Ba1 Ba1 95.554(8) 7 6_566
As2 Ba1 Ba1 128.410(12) 7 5_665
As2 Ba1 Ba1 44.621(10) 7 7
As2 Ba1 Ba1 45.820(8) . 7
As2 Ba1 In 40.843(9) . .
As2 Ba1 In 43.889(9) 7 4
As2 Ba1 In 129.297(12) . 4
As2 Ba1 In 88.789(10) 7 .
As2 Ba1 As1 157.765(11) 7 8
As2 Ba1 As1 79.651(9) 7 7
As2 Ba1 As1 90.708(10) . 8
As2 Ba1 As1 79.045(9) . 7_556
As2 Ba1 As1 85.916(9) . 7
As2 Ba1 As1 106.737(10) 7 7_556
As2 Ba1 As1 173.429(11) . 4
As2 Ba1 As1 83.743(9) 7 4
As2 Ba1 As2 90.441(10) . 7
Ba2 In Ba2 65.456(10) 7_556 3_545
Ba2 In Ba1 90.489(10) 3_545 .
Ba2 In Ba1 104.663(10) 7_556 .
Ba1 In Ba2 92.725(13) 4_545 3_545
Ba1 In Ba2 113.798(10) 4_545 7_556
Ba1 In Ba1 138.978(8) 4_545 .
In In Ba2 156.350(11) 7_556 3_545
In In Ba2 98.058(11) 7_556 7_556
In In Ba1 76.962(12) 7_556 .
In In Ba1 109.952(14) 7_556 4_545
As1 In Ba2 131.862(13) . 7_556
As1 In Ba2 151.348(11) . 3_545
As1 In Ba2 104.810(14) 7_556 3_545
As1 In Ba2 60.752(11) 7_556 7_556
As1 In Ba1 103.475(11) . .
As1 In Ba1 59.498(12) 7_556 .
As1 In Ba1 60.356(12) . 4_545
As1 In Ba1 155.296(12) 7_556 4_545
As1 In In 52.286(10) . 7_556
As1 In In 51.548(12) 7_556 7_556
As1 In As1 103.834(13) . 7_556
As2 In Ba2 113.310(13) . 7_556
As2 In Ba2 55.387(8) . 3_545
As2 In Ba2 59.001(10) 6_556 7_556
As2 In Ba2 53.031(10) 6_556 3_545
As2 In Ba1 97.701(11) . 4_545
As2 In Ba1 52.377(11) . .
As2 In Ba1 143.170(12) 6_556 .
As2 In Ba1 58.540(12) 6_556 4_545
As2 In In 134.298(16) 6_556 7_556
As2 In In 124.780(13) . 7_556
As2 In As1 119.527(16) 6_556 7_556
As2 In As1 114.820(13) . .
As2 In As1 111.598(13) 6_556 .
As2 In As1 106.536(13) . 7_556
As2 In As2 100.922(12) . 6_556
Ba2 As1 Ba1 73.146(10) . 8_456
Ba2 As1 Ba1 69.877(9) . 7
Ba2 As1 Ba1 125.708(10) . 7_556
Ba1 As1 Ba2 138.547(12) 4_545 .
Ba1 As1 Ba1 99.451(9) 8_456 7
Ba1 As1 Ba1 83.416(9) 4_545 7_556
Ba1 As1 Ba1 82.366(9) 8_456 7_556
Ba1 As1 Ba1 84.166(9) 4_545 8_456
Ba1 As1 Ba1 163.606(12) 7_556 7
Ba1 As1 Ba1 80.582(8) 4_545 7
In As1 Ba2 75.098(14) 7_556 .
In As1 Ba2 123.246(12) . .
In As1 Ba1 122.535(13) 7_556 8_456
In As1 Ba1 159.642(14) . 8_456
In As1 Ba1 79.061(11) 7_556 7_556
In As1 Ba1 77.889(10) . 7
In As1 Ba1 94.696(11) . 7_556
In As1 Ba1 145.108(14) 7_556 4_545
In As1 Ba1 112.646(12) 7_556 7
In As1 Ba1 75.480(10) . 4_545
In As1 In 76.166(13) . 7_556
Ba2 As2 Ba2 80.384(12) 7 3_545
Ba2 As2 Ba1 119.960(14) 7 7
Ba1 As2 Ba2 79.491(9) . 7
Ba1 As2 Ba2 122.308(14) . 3_545
Ba1 As2 Ba2 146.163(12) 7 3_545
Ba1 As2 Ba1 89.559(10) . 7
In As2 Ba2 85.509(12) 6 7
In As2 Ba2 77.579(13) 6 3_545
In As2 Ba2 148.698(14) . 7
In As2 Ba2 83.563(12) . 3_545
In As2 Ba1 151.967(15) 6 .
In As2 Ba1 86.781(11) . .
In As2 Ba1 87.616(12) . 7
In As2 Ba1 77.571(11) 6 7
In As2 In 116.978(14) . 6

loop_
_geom_bond_atom_site_label_1
_geom_bond_atom_site_label_2
_geom_bond_distance
_geom_bond_site_symmetry_2
Ba2 Ba1 4.1032(5) 8_456
Ba2 Ba1 4.1032(5) 7
Ba2 In 4.0064(5) 4
Ba2 In 3.7805(5) 8_455
Ba2 In 3.7805(5) 7_556
Ba2 In 4.0064(5) 3_455
Ba2 As1 3.4133(5) .
Ba2 As1 3.4133(5) 2
Ba2 As2 3.2108(5) 8_456
Ba2 As2 3.3182(5) 4
Ba2 As2 3.3182(5) 3_455
Ba2 As2 3.2108(5) 7
Ba1 Ba1 4.5651(6) 7
Ba1 Ba1 4.5833(6) 5_665
Ba1 Ba1 4.6010(5) 6_566
Ba1 In 3.7481(5) 4
Ba1 In 4.0422(5) .
Ba1 As1 3.7364(6) 7
Ba1 As1 3.3651(6) 4
Ba1 As1 3.5473(6) 7_556
Ba1 As1 3.4725(6) 8
Ba1 As2 3.2067(6) .
Ba1 As2 3.2739(6) 7
In In 3.3446(6) 7_556
In As1 2.7249(5) 7_556
In As1 2.6976(6) .
In As2 2.6477(5) .
In As2 2.6608(5) 6_556
